data_7055002
loop_
_publ_author_name
'Wang, Chao-Hai'
'Du, Hai-Juan'
'Li, Yao'
'Niu, Yun-Yin'
'Hou, Hong-Wei'

_publ_section_title
;
 Crystal structures and photocatalytic properties of two novel
 iodoplumbate hybrids templated by multivalent organic cations
;
_journal_issue 9
_journal_name_full 'New J. Chem.'
_journal_page_first 7372
_journal_paper_doi 10.1039/C5NJ01240F
_journal_volume 39
_journal_year 2015
_chemical_formula_sum 'C48 H48 I12 N6 O0 Pb3'
_chemical_formula_weight 2853.29
_chemical_name_systematic
; 
 ? 
;
_space_group_IT_number 14
_symmetry_cell_setting monoclinic
_symmetry_space_group_name_Hall '-P 2yn'
_symmetry_space_group_name_H-M 'P 1 21/n 1'
_atom_sites_solution_hydrogens geom
_atom_sites_solution_primary direct
_atom_sites_solution_secondary difmap
_audit_block_doi 10.5517/cc14pylc
_audit_creation_method SHELXL-97
_audit_update_record
;
2015-07-07 deposited with the CCDC.
2015-07-16 downloaded from the CCDC.
;
_cell_angle_alpha 90.00
_cell_angle_beta 92.663(5)
_cell_angle_gamma 90.00
_cell_formula_units_Z 2
_cell_length_a 11.140(5)
_cell_length_b 23.478(10)
_cell_length_c 13.342(6)
_cell_measurement_reflns_used 6764
_cell_measurement_temperature 296(2)
_cell_measurement_theta_max 26.88
_cell_measurement_theta_min 2.31
_cell_volume 3486(3)
_computing_cell_refinement 'Bruker SMART'
_computing_data_collection 'Bruker SMART'
_computing_data_reduction 'Bruker SHELXTL'
_computing_molecular_graphics 'Bruker SHELXTL'
_computing_publication_material 'Bruker SHELXTL'
_computing_structure_refinement 'SHELXL-97 (Sheldrick, 1997)'
_computing_structure_solution 'SHELXS-97 (Sheldrick, 1990)'
_diffrn_ambient_temperature 296(2)
_diffrn_measured_fraction_theta_full 0.999
_diffrn_measured_fraction_theta_max 0.999
_diffrn_measurement_device_type 'CCD area detector'
_diffrn_measurement_method 'phi and omega scans'
_diffrn_radiation_monochromator graphite
_diffrn_radiation_source 'fine-focus sealed tube'
_diffrn_radiation_type MoK\a
_diffrn_radiation_wavelength 0.71073
_diffrn_reflns_av_R_equivalents 0.0447
_diffrn_reflns_limit_h_max 13
_diffrn_reflns_limit_h_min -13
_diffrn_reflns_limit_k_max 27
_diffrn_reflns_limit_k_min -23
_diffrn_reflns_limit_l_max 15
_diffrn_reflns_limit_l_min -15
_diffrn_reflns_number 19267
_diffrn_reflns_theta_full 25.01
_diffrn_reflns_theta_max 25.01
_diffrn_reflns_theta_min 1.76
_exptl_absorpt_coefficient_mu 12.575
_exptl_absorpt_correction_T_max 0.2382
_exptl_absorpt_correction_T_min 0.1776
_exptl_absorpt_correction_type multi-scan
_exptl_absorpt_process_details sadabs
_exptl_crystal_colour yellow
_exptl_crystal_density_diffrn 2.719
_exptl_crystal_density_method 'not measured'
_exptl_crystal_description prismatic
_exptl_crystal_F_000 2520
_exptl_crystal_size_max 0.21
_exptl_crystal_size_mid 0.20
_exptl_crystal_size_min 0.16
_refine_diff_density_max 1.365
_refine_diff_density_min -2.033
_refine_diff_density_rms 0.206
_refine_ls_extinction_method none
_refine_ls_goodness_of_fit_ref 1.034
_refine_ls_hydrogen_treatment constr
_refine_ls_matrix_type full
_refine_ls_number_parameters 313
_refine_ls_number_reflns 6138
_refine_ls_number_restraints 0
_refine_ls_restrained_S_all 1.034
_refine_ls_R_factor_all 0.0571
_refine_ls_R_factor_gt 0.0413
_refine_ls_shift/su_max 0.002
_refine_ls_shift/su_mean 0.000
_refine_ls_structure_factor_coef Fsqd
_refine_ls_weighting_details 'calc w=1/[\s^2^(Fo^2^)+(0.0539P)^2^+18.0126P] where P=(Fo^2^+2Fc^2^)/3'
_refine_ls_weighting_scheme calc
_refine_ls_wR_factor_gt 0.1022
_refine_ls_wR_factor_ref 0.1105
_reflns_number_gt 4933
_reflns_number_total 6138
_reflns_threshold_expression >2sigma(I)
_cod_data_source_file c5nj01240f2.cif
_cod_data_source_block 1
_cod_depositor_comments
;
The following automatic conversions were performed:

'_symmetry_cell_setting' value 'Monoclinic' changed to 'monoclinic'
according to
/usr/data/users/saulius/crontab/automatic-downloads/rss-feeds/RSC/lib/dictionaries/cif_core.dic
dictionary named 'cif_core.dic' version 2.4.2 from 2011-04-26.

Automatic conversion script
Id: cif_fix_values 3271 2015-04-21 07:52:19Z andrius 

 Adding full bibliography for 7055002--7055003.cif.
;
_cod_original_sg_symbol_H-M P21/n
_cod_database_code 7055002
_diffrn_reflns_av_uneti/neti' 0.0491

loop_
_symmetry_equiv_pos_as_xyz
'x, y, z'
'-x+1/2, y+1/2, -z+1/2'
'-x, -y, -z'
'x-1/2, -y-1/2, z-1/2'

loop_
_atom_site_label
_atom_site_type_symbol
_atom_site_fract_x
_atom_site_fract_y
_atom_site_fract_z
_atom_site_U_iso_or_equiv
_atom_site_adp_type
_atom_site_occupancy
_atom_site_symmetry_multiplicity
_atom_site_calc_flag
_atom_site_refinement_flags
Pb1 Pb 0.5000 1.0000 0.5000 0.03467(15) Uani 1 2 d S
Pb2 Pb 0.31218(3) 0.894471(18) 0.70240(3) 0.03935(13) Uani 1 1 d .
I1 I 0.76065(6) 1.05909(3) 0.53634(5) 0.04224(19) Uani 1 1 d .
I2 I 0.42018(6) 1.12192(3) 0.41262(6) 0.0500(2) Uani 1 1 d .
I3 I 0.42197(6) 1.02838(4) 0.72206(6) 0.0550(2) Uani 1 1 d .
I4 I 0.07869(7) 0.94315(3) 0.79027(7) 0.0573(2) Uani 1 1 d .
I5 I 0.44078(8) 0.84544(4) 0.89151(7) 0.0646(2) Uani 1 1 d .
I6 I 0.18565(8) 0.77579(4) 0.66475(6) 0.0576(2) Uani 1 1 d .
N1 N 1.0686(8) 0.2389(4) 1.1080(6) 0.037(2) Uani 1 1 d .
N2 N 1.1285(7) 0.1297(4) 0.6671(6) 0.038(2) Uani 1 1 d .
N3 N 0.7159(7) 0.0351(4) 0.8766(7) 0.042(2) Uani 1 1 d .
C1 C 0.703(2) 0.0245(7) 0.9739(11) 0.111(7) Uani 1 1 d .
H1 H 0.6942 0.0547 1.0181 0.134 Uiso 1 1 calc R
C2 C 0.703(2) -0.0295(9) 1.0088(12) 0.125(8) Uani 1 1 d .
H2 H 0.6918 -0.0366 1.0764 0.150 Uiso 1 1 calc R
C3 C 0.7174(14) -0.0718(7) 0.9469(13) 0.081(5) Uani 1 1 d .
H3 H 0.7198 -0.1089 0.9712 0.097 Uiso 1 1 calc R
C4 C 0.7296(16) -0.0620(7) 0.8449(14) 0.088(5) Uani 1 1 d .
H4 H 0.7396 -0.0920 0.8005 0.106 Uiso 1 1 calc R
C5 C 0.7263(12) -0.0074(6) 0.8129(10) 0.064(4) Uani 1 1 d .
H5 H 0.7315 0.0003 0.7448 0.077 Uiso 1 1 calc R
C6 C 1.1202(9) 0.0832(5) 0.6102(8) 0.039(2) Uani 1 1 d .
H6 H 1.1344 0.0476 0.6390 0.047 Uiso 1 1 calc R
C7 C 1.0912(9) 0.0872(5) 0.5103(9) 0.047(3) Uani 1 1 d .
H7 H 1.0858 0.0547 0.4704 0.056 Uiso 1 1 calc R
C8 C 1.0704(10) 0.1390(6) 0.4705(9) 0.053(3) Uani 1 1 d .
H8 H 1.0487 0.1421 0.4026 0.064 Uiso 1 1 calc R
C9 C 1.0802(11) 0.1876(6) 0.5278(9) 0.055(3) Uani 1 1 d .
H9 H 1.0654 0.2232 0.4993 0.066 Uiso 1 1 calc R
C10 C 1.1118(10) 0.1826(5) 0.6259(9) 0.051(3) Uani 1 1 d .
H10 H 1.1222 0.2150 0.6655 0.062 Uiso 1 1 calc R
C11 C 0.7137(10) 0.0952(5) 0.8381(9) 0.050(3) Uani 1 1 d .
H11A H 0.6486 0.1159 0.8673 0.060 Uiso 1 1 calc R
H11B H 0.6993 0.0950 0.7658 0.060 Uiso 1 1 calc R
C12 C 0.8331(9) 0.1253(5) 0.8646(8) 0.039(2) Uani 1 1 d .
C13 C 0.8415(9) 0.1629(4) 0.9432(8) 0.038(2) Uani 1 1 d .
H13 H 0.7737 0.1706 0.9790 0.046 Uiso 1 1 calc R
C14 C 0.9507(9) 0.1902(4) 0.9708(7) 0.035(2) Uani 1 1 d .
C15 C 1.0492(8) 0.1783(4) 0.9143(7) 0.035(2) Uani 1 1 d .
H15 H 1.1218 0.1966 0.9297 0.042 Uiso 1 1 calc R
C16 C 1.0419(9) 0.1393(5) 0.8345(8) 0.039(2) Uani 1 1 d .
C17 C 0.9336(9) 0.1123(5) 0.8112(8) 0.046(3) Uani 1 1 d .
H17 H 0.9282 0.0855 0.7598 0.055 Uiso 1 1 calc R
C18 C 1.1535(9) 0.1244(5) 0.7791(8) 0.047(3) Uani 1 1 d .
H18A H 1.2186 0.1499 0.8001 0.056 Uiso 1 1 calc R
H18B H 1.1781 0.0858 0.7954 0.056 Uiso 1 1 calc R
C19 C 0.9502(9) 0.2335(5) 1.0528(8) 0.046(3) Uani 1 1 d .
H19A H 0.9277 0.2701 1.0241 0.055 Uiso 1 1 calc R
H19B H 0.8901 0.2230 1.0997 0.055 Uiso 1 1 calc R
C20 C 1.0990(11) 0.2021(5) 1.1822(9) 0.051(3) Uani 1 1 d .
H20 H 1.0452 0.1737 1.1988 0.062 Uiso 1 1 calc R
C21 C 1.2046(13) 0.2056(6) 1.2319(10) 0.064(4) Uani 1 1 d .
H21 H 1.2240 0.1798 1.2830 0.077 Uiso 1 1 calc R
C22 C 1.2859(12) 0.2474(6) 1.2081(10) 0.058(3) Uani 1 1 d .
H22 H 1.3603 0.2504 1.2423 0.070 Uiso 1 1 calc R
C23 C 1.2532(11) 0.2835(5) 1.1338(11) 0.058(3) Uani 1 1 d .
H23 H 1.3073 0.3115 1.1156 0.070 Uiso 1 1 calc R
C24 C 1.1450(10) 0.2808(5) 1.0847(8) 0.047(3) Uani 1 1 d .
H24 H 1.1234 0.3075 1.0355 0.057 Uiso 1 1 calc R

loop_
_atom_site_aniso_label
_atom_site_aniso_U_11
_atom_site_aniso_U_22
_atom_site_aniso_U_33
_atom_site_aniso_U_23
_atom_site_aniso_U_13
_atom_site_aniso_U_12
Pb1 0.0314(3) 0.0360(3) 0.0368(3) -0.0003(2) 0.0033(2) -0.0034(2)
Pb2 0.0396(2) 0.0384(3) 0.0405(2) 0.00453(18) 0.00718(16) 0.00200(17)
I1 0.0362(4) 0.0450(4) 0.0451(4) -0.0009(3) -0.0027(3) -0.0044(3)
I2 0.0440(4) 0.0464(5) 0.0590(5) 0.0002(4) -0.0056(3) 0.0091(3)
I3 0.0401(4) 0.0733(6) 0.0519(5) -0.0172(4) 0.0065(3) -0.0016(4)
I4 0.0517(4) 0.0425(5) 0.0798(6) -0.0039(4) 0.0255(4) -0.0042(3)
I5 0.0671(5) 0.0645(6) 0.0623(5) 0.0120(4) 0.0049(4) -0.0042(4)
I6 0.0613(5) 0.0488(5) 0.0626(5) -0.0026(4) 0.0016(4) 0.0106(4)
N1 0.050(5) 0.028(5) 0.035(5) -0.007(4) 0.004(4) -0.003(4)
N2 0.027(4) 0.039(5) 0.048(5) -0.005(4) 0.000(4) 0.003(4)
N3 0.043(5) 0.045(6) 0.039(5) 0.000(4) -0.008(4) -0.016(4)
C1 0.23(2) 0.062(11) 0.045(9) -0.014(8) 0.018(11) -0.014(13)
C2 0.25(3) 0.087(15) 0.042(9) 0.004(9) 0.016(12) -0.014(16)
C3 0.096(12) 0.054(10) 0.091(12) 0.016(9) -0.021(9) 0.002(8)
C4 0.110(13) 0.049(10) 0.104(14) -0.018(9) -0.012(10) 0.004(8)
C5 0.076(9) 0.071(10) 0.044(7) -0.010(7) 0.001(6) -0.005(7)
C6 0.040(6) 0.036(6) 0.042(6) -0.003(5) 0.002(4) 0.011(5)
C7 0.040(6) 0.044(7) 0.057(7) -0.017(6) 0.010(5) 0.004(5)
C8 0.043(6) 0.076(10) 0.042(6) -0.004(6) 0.012(5) 0.010(6)
C9 0.069(8) 0.048(8) 0.048(7) 0.007(6) 0.000(6) -0.002(6)
C10 0.053(7) 0.038(7) 0.064(8) -0.010(6) 0.009(6) 0.001(5)
C11 0.041(6) 0.052(8) 0.057(7) 0.001(6) -0.010(5) -0.014(5)
C12 0.043(6) 0.036(6) 0.038(6) 0.003(5) -0.002(4) -0.012(5)
C13 0.036(5) 0.036(6) 0.043(6) 0.005(5) 0.002(4) -0.004(5)
C14 0.042(5) 0.030(6) 0.033(5) 0.000(4) 0.002(4) -0.006(4)
C15 0.033(5) 0.030(6) 0.041(6) 0.003(4) -0.011(4) -0.009(4)
C16 0.040(6) 0.037(6) 0.040(6) -0.003(5) 0.000(4) -0.005(5)
C17 0.042(6) 0.050(7) 0.045(6) -0.011(5) 0.000(5) -0.009(5)
C18 0.041(6) 0.053(7) 0.046(6) -0.003(5) -0.005(5) 0.009(5)
C19 0.034(5) 0.051(7) 0.052(7) -0.002(5) -0.002(5) -0.010(5)
C20 0.066(8) 0.035(7) 0.053(7) 0.019(6) 0.006(6) -0.004(6)
C21 0.080(10) 0.055(9) 0.056(8) 0.020(6) -0.015(7) 0.010(7)
C22 0.059(7) 0.054(8) 0.061(8) -0.013(7) -0.016(6) 0.005(6)
C23 0.051(7) 0.041(7) 0.083(9) 0.009(7) 0.004(6) -0.011(6)
C24 0.054(7) 0.042(7) 0.044(6) 0.006(5) -0.005(5) -0.015(5)

loop_
_atom_type_symbol
_atom_type_description
_atom_type_scat_dispersion_real
_atom_type_scat_dispersion_imag
_atom_type_scat_source
C C 0.0033 0.0016 'International Tables Vol C Tables 4.2.6.8 and 6.1.1.4'
H H 0.0000 0.0000 'International Tables Vol C Tables 4.2.6.8 and 6.1.1.4'
N N 0.0061 0.0033 'International Tables Vol C Tables 4.2.6.8 and 6.1.1.4'
O O 0.0106 0.0060 'International Tables Vol C Tables 4.2.6.8 and 6.1.1.4'
Pb Pb -3.3944 10.1111 'International Tables Vol C Tables 4.2.6.8 and 6.1.1.4'
I I -0.4742 1.8119 'International Tables Vol C Tables 4.2.6.8 and 6.1.1.4'

loop_
_geom_angle_atom_site_label_1
_geom_angle_atom_site_label_2
_geom_angle_atom_site_label_3
_geom_angle
_geom_angle_site_symmetry_1
_geom_angle_site_symmetry_3
I3 Pb1 I3 180.000(1) . 3_676
I3 Pb1 I2 86.09(3) . 3_676
I3 Pb1 I2 93.91(3) 3_676 3_676
I3 Pb1 I2 93.91(3) . .
I3 Pb1 I2 86.09(3) 3_676 .
I2 Pb1 I2 180.0 3_676 .
I3 Pb1 I1 86.99(2) . 3_676
I3 Pb1 I1 93.01(2) 3_676 3_676
I2 Pb1 I1 84.45(3) 3_676 3_676
I2 Pb1 I1 95.55(3) . 3_676
I3 Pb1 I1 93.01(2) . .
I3 Pb1 I1 86.99(2) 3_676 .
I2 Pb1 I1 95.55(3) 3_676 .
I2 Pb1 I1 84.45(3) . .
I1 Pb1 I1 180.0 3_676 .
I5 Pb2 I4 101.19(4) . .
I5 Pb2 I6 89.29(3) . .
I4 Pb2 I6 90.53(3) . .
I5 Pb2 I3 97.57(3) . .
I4 Pb2 I3 86.28(3) . .
I6 Pb2 I3 172.87(2) . .
I5 Pb2 I1 164.80(3) . 3_676
I4 Pb2 I1 93.85(3) . 3_676
I6 Pb2 I1 92.77(3) . 3_676
I3 Pb2 I1 81.11(2) . 3_676
Pb1 I1 Pb2 79.93(2) . 3_676
Pb1 I3 Pb2 81.21(2) . .
C20 N1 C24 119.9(10) . .
C20 N1 C19 119.8(9) . .
C24 N1 C19 120.3(9) . .
C6 N2 C10 120.7(9) . .
C6 N2 C18 120.1(9) . .
C10 N2 C18 119.2(9) . .
C5 N3 C1 120.2(12) . .
C5 N3 C11 119.4(10) . .
C1 N3 C11 120.4(11) . .
N3 C1 C2 120.7(15) . .
N3 C1 H1 119.6 . .
C2 C1 H1 119.6 . .
C3 C2 C1 119.5(16) . .
C3 C2 H2 120.3 . .
C1 C2 H2 120.3 . .
C2 C3 C4 121.0(16) . .
C2 C3 H3 119.5 . .
C4 C3 H3 119.5 . .
C5 C4 C3 117.6(15) . .
C5 C4 H4 121.2 . .
C3 C4 H4 121.2 . .
N3 C5 C4 121.0(13) . .
N3 C5 H5 119.5 . .
C4 C5 H5 119.5 . .
N2 C6 C7 120.6(10) . .
N2 C6 H6 119.7 . .
C7 C6 H6 119.7 . .
C8 C7 C6 118.6(11) . .
C8 C7 H7 120.7 . .
C6 C7 H7 120.7 . .
C7 C8 C9 121.6(11) . .
C7 C8 H8 119.2 . .
C9 C8 H8 119.2 . .
C10 C9 C8 118.6(12) . .
C10 C9 H9 120.7 . .
C8 C9 H9 120.7 . .
C9 C10 N2 119.8(11) . .
C9 C10 H10 120.1 . .
N2 C10 H10 120.1 . .
N3 C11 C12 110.7(9) . .
N3 C11 H11A 109.5 . .
C12 C11 H11A 109.5 . .
N3 C11 H11B 109.5 . .
C12 C11 H11B 109.5 . .
H11A C11 H11B 108.1 . .
C13 C12 C17 120.4(9) . .
C13 C12 C11 120.1(10) . .
C17 C12 C11 119.5(10) . .
C12 C13 C14 121.4(10) . .
C12 C13 H13 119.3 . .
C14 C13 H13 119.3 . .
C15 C14 C13 117.5(9) . .
C15 C14 C19 124.4(9) . .
C13 C14 C19 117.9(9) . .
C14 C15 C16 121.6(9) . .
C14 C15 H15 119.2 . .
C16 C15 H15 119.2 . .
C17 C16 C15 119.2(10) . .
C17 C16 C18 120.6(10) . .
C15 C16 C18 120.1(9) . .
C16 C17 C12 119.8(10) . .
C16 C17 H17 120.1 . .
C12 C17 H17 120.1 . .
N2 C18 C16 110.2(8) . .
N2 C18 H18A 109.6 . .
C16 C18 H18A 109.6 . .
N2 C18 H18B 109.6 . .
C16 C18 H18B 109.6 . .
H18A C18 H18B 108.1 . .
N1 C19 C14 112.9(9) . .
N1 C19 H19A 109.0 . .
C14 C19 H19A 109.0 . .
N1 C19 H19B 109.0 . .
C14 C19 H19B 109.0 . .
H19A C19 H19B 107.8 . .
C21 C20 N1 121.0(11) . .
C21 C20 H20 119.5 . .
N1 C20 H20 119.5 . .
C20 C21 C22 120.4(12) . .
C20 C21 H21 119.8 . .
C22 C21 H21 119.8 . .
C23 C22 C21 117.4(12) . .
C23 C22 H22 121.3 . .
C21 C22 H22 121.3 . .
C22 C23 C24 122.4(12) . .
C22 C23 H23 118.8 . .
C24 C23 H23 118.8 . .
C23 C24 N1 118.9(11) . .
C23 C24 H24 120.5 . .
N1 C24 H24 120.5 . .

loop_
_geom_bond_atom_site_label_1
_geom_bond_atom_site_label_2
_geom_bond_distance
_geom_bond_site_symmetry_2
Pb1 I3 3.1963(14) .
Pb1 I3 3.1963(14) 3_676
Pb1 I2 3.2010(14) 3_676
Pb1 I2 3.2010(14) .
Pb1 I1 3.2342(13) 3_676
Pb1 I1 3.2342(13) .
Pb2 I5 3.0671(13) .
Pb2 I4 3.1191(13) .
Pb2 I6 3.1523(15) .
Pb2 I3 3.3792(16) .
Pb2 I1 3.4282(15) 3_676
I1 Pb2 3.4282(15) 3_676
N1 C20 1.347(14) .
N1 C24 1.347(13) .
N1 C19 1.486(13) .
N2 C6 1.332(13) .
N2 C10 1.367(14) .
N2 C18 1.511(13) .
N3 C5 1.320(16) .
N3 C1 1.336(17) .
N3 C11 1.503(15) .
C1 C2 1.35(2) .
C1 H1 0.9300 .
C2 C3 1.31(2) .
C2 H2 0.9300 .
C3 C4 1.39(2) .
C3 H3 0.9300 .
C4 C5 1.35(2) .
C4 H4 0.9300 .
C5 H5 0.9300 .
C6 C7 1.359(15) .
C6 H6 0.9300 .
C7 C8 1.345(17) .
C7 H7 0.9300 .
C8 C9 1.375(17) .
C8 H8 0.9300 .
C9 C10 1.344(16) .
C9 H9 0.9300 .
C10 H10 0.9300 .
C11 C12 1.532(14) .
C11 H11A 0.9700 .
C11 H11B 0.9700 .
C12 C13 1.370(15) .
C12 C17 1.389(15) .
C13 C14 1.409(14) .
C13 H13 0.9300 .
C14 C15 1.388(14) .
C14 C19 1.493(15) .
C15 C16 1.403(14) .
C15 H15 0.9300 .
C16 C17 1.387(14) .
C16 C18 1.516(14) .
C17 H17 0.9300 .
C18 H18A 0.9700 .
C18 H18B 0.9700 .
C19 H19A 0.9700 .
C19 H19B 0.9700 .
C20 C21 1.325(17) .
C20 H20 0.9300 .
C21 C22 1.382(18) .
C21 H21 0.9300 .
C22 C23 1.342(18) .
C22 H22 0.9300 .
C23 C24 1.347(16) .
C23 H23 0.9300 .
C24 H24 0.9300 .

loop_
_geom_torsion_atom_site_label_1
_geom_torsion_atom_site_label_2
_geom_torsion_atom_site_label_3
_geom_torsion_atom_site_label_4
_geom_torsion
_geom_torsion_site_symmetry_1
_geom_torsion_site_symmetry_4
I3 Pb1 I1 Pb2 -138.93(3) . 3_676
I3 Pb1 I1 Pb2 41.07(3) 3_676 3_676
I2 Pb1 I1 Pb2 134.710(19) 3_676 3_676
I2 Pb1 I1 Pb2 -45.290(19) . 3_676
I1 Pb1 I1 Pb2 116(59) 3_676 3_676
I3 Pb1 I3 Pb2 -22(100) 3_676 .
I2 Pb1 I3 Pb2 -43.03(3) 3_676 .
I2 Pb1 I3 Pb2 136.97(3) . .
I1 Pb1 I3 Pb2 41.604(18) 3_676 .
I1 Pb1 I3 Pb2 -138.396(18) . .
I5 Pb2 I3 Pb1 125.41(3) . .
I4 Pb2 I3 Pb1 -133.78(2) . .
I6 Pb2 I3 Pb1 -70.22(19) . .
I1 Pb2 I3 Pb1 -39.28(3) 3_676 .
C5 N3 C1 C2 1(3) . .
C11 N3 C1 C2 178.7(18) . .
N3 C1 C2 C3 1(4) . .
C1 C2 C3 C4 -2(3) . .
C2 C3 C4 C5 0(3) . .
C1 N3 C5 C4 -3(2) . .
C11 N3 C5 C4 179.5(13) . .
C3 C4 C5 N3 2(2) . .
C10 N2 C6 C7 -2.1(15) . .
C18 N2 C6 C7 176.3(9) . .
N2 C6 C7 C8 -0.4(16) . .
C6 C7 C8 C9 1.4(17) . .
C7 C8 C9 C10 0.1(18) . .
C8 C9 C10 N2 -2.6(17) . .
C6 N2 C10 C9 3.7(16) . .
C18 N2 C10 C9 -174.8(10) . .
C5 N3 C11 C12 -105.8(12) . .
C1 N3 C11 C12 76.7(16) . .
N3 C11 C12 C13 -102.0(12) . .
N3 C11 C12 C17 75.4(13) . .
C17 C12 C13 C14 1.2(16) . .
C11 C12 C13 C14 178.6(10) . .
C12 C13 C14 C15 1.1(15) . .
C12 C13 C14 C19 176.0(10) . .
C13 C14 C15 C16 -1.9(15) . .
C19 C14 C15 C16 -176.3(10) . .
C14 C15 C16 C17 0.3(16) . .
C14 C15 C16 C18 -175.8(10) . .
C15 C16 C17 C12 2.0(16) . .
C18 C16 C17 C12 178.2(10) . .
C13 C12 C17 C16 -2.8(17) . .
C11 C12 C17 C16 179.8(10) . .
C6 N2 C18 C16 -108.5(11) . .
C10 N2 C18 C16 70.0(12) . .
C17 C16 C18 N2 53.6(14) . .
C15 C16 C18 N2 -130.2(10) . .
C20 N1 C19 C14 -82.7(12) . .
C24 N1 C19 C14 97.8(12) . .
C15 C14 C19 N1 -32.9(15) . .
C13 C14 C19 N1 152.6(9) . .
C24 N1 C20 C21 -1.3(18) . .
C19 N1 C20 C21 179.2(11) . .
N1 C20 C21 C22 0(2) . .
C20 C21 C22 C23 0(2) . .
C21 C22 C23 C24 1(2) . .
C22 C23 C24 N1 -3(2) . .
C20 N1 C24 C23 2.7(17) . .
C19 N1 C24 C23 -177.8(11) . .
